data_4075639
loop_
_publ_author_name
'C\'ampora, Juan'
'Matas, Inmaculada'
'Palma, Pilar'
'Graiff, Claudia'
'Tiripicchio, Antonio'

_publ_section_title
;
 Fluoride Displacement by Lithium Reagents. An Improved Method for the
 Synthesis of Nickel Hydroxo, Alkoxo, and Amido Complexes
;
_journal_issue 12
_journal_name_full Organometallics
_journal_page_first 2827
_journal_paper_doi 10.1021/om0489709
_journal_volume 24
_journal_year 2005
_chemical_formula_sum 'C15 H35 F Ni P2'
_chemical_formula_weight 355.08
_chemical_name_systematic
;
 ?
;
_space_group_IT_number 14
_symmetry_cell_setting monoclinic
_symmetry_space_group_name_Hall '-P 2ybc'
_symmetry_space_group_name_H-M 'P 1 21/c 1'
_atom_sites_solution_hydrogens geom
_atom_sites_solution_primary direct
_atom_sites_solution_secondary difmap
_audit_creation_method SHELXL-97
_cell_angle_alpha 90.00
_cell_angle_beta 96.02(5)
_cell_angle_gamma 90.00
_cell_formula_units_Z 4
_cell_length_a 7.727(3)
_cell_length_b 13.228(5)
_cell_length_c 18.666(5)
_cell_measurement_reflns_used 30
_cell_measurement_temperature 173(2)
_cell_measurement_theta_max 36
_cell_measurement_theta_min 18
_cell_volume 1897.4(12)
_computing_structure_refinement 'SHELXL-97 (Sheldrick, 1997)'
_diffrn_ambient_temperature 173(2)
_diffrn_measured_fraction_theta_full 0.979
_diffrn_measured_fraction_theta_max 0.979
_diffrn_measurement_device_type 'Enraf Nonius CAD 4'
_diffrn_measurement_method '\q/2\q scan'
_diffrn_radiation_monochromator graphite
_diffrn_radiation_source 'fine-focus sealed tube'
_diffrn_radiation_type CuK\a
_diffrn_radiation_wavelength 1.5418
_diffrn_reflns_av_R_equivalents 0.0000
_diffrn_reflns_av_sigmaI/netI 0.0192
_diffrn_reflns_limit_h_max 8
_diffrn_reflns_limit_h_min -8
_diffrn_reflns_limit_k_max 14
_diffrn_reflns_limit_k_min 0
_diffrn_reflns_limit_l_max 20
_diffrn_reflns_limit_l_min 0
_diffrn_reflns_number 2757
_diffrn_reflns_theta_full 60.00
_diffrn_reflns_theta_max 60.00
_diffrn_reflns_theta_min 4.10
_diffrn_standards_interval_count 100
_diffrn_standards_number 1
_exptl_absorpt_coefficient_mu 3.034
_exptl_absorpt_correction_T_max 0.7354
_exptl_absorpt_correction_T_min 0.2023
_exptl_absorpt_correction_type refdelf
_exptl_crystal_colour ?????
_exptl_crystal_density_diffrn 1.243
_exptl_crystal_density_method 'not measured'
_exptl_crystal_description prismatic
_exptl_crystal_F_000 768
_exptl_crystal_size_max 0.20
_exptl_crystal_size_mid 0.12
_exptl_crystal_size_min 0.10
_refine_diff_density_max 0.933
_refine_diff_density_min -1.063
_refine_diff_density_rms 0.118
_refine_ls_extinction_method none
_refine_ls_goodness_of_fit_ref 1.078
_refine_ls_hydrogen_treatment mixed
_refine_ls_matrix_type full
_refine_ls_number_parameters 172
_refine_ls_number_reflns 2757
_refine_ls_number_restraints 0
_refine_ls_restrained_S_all 1.078
_refine_ls_R_factor_all 0.0640
_refine_ls_R_factor_gt 0.0581
_refine_ls_shift/su_max 0.000
_refine_ls_shift/su_mean 0.000
_refine_ls_structure_factor_coef Fsqd
_refine_ls_weighting_details 'calc w=1/[\s^2^(Fo^2^)+(0.1383P)^2^+1.8235P] where P=(Fo^2^+2Fc^2^)/3'
_refine_ls_weighting_scheme calc
_refine_ls_wR_factor_gt 0.1701
_refine_ls_wR_factor_ref 0.1890
_reflns_number_gt 2488
_reflns_number_total 2757
_reflns_threshold_expression >2sigma(I)
_cod_data_source_file om0489709si20041230_064710.cif
_cod_data_source_block Compound_1b
_cod_original_cell_volume 1897.4(11)
_cod_original_sg_symbol_H-M P21/c
_cod_database_code 4075639

loop_
_symmetry_equiv_pos_as_xyz
'x, y, z'
'-x, y+1/2, -z+1/2'
'-x, -y, -z'
'x, -y-1/2, z-1/2'

loop_
_atom_site_label
_atom_site_type_symbol
_atom_site_fract_x
_atom_site_fract_y
_atom_site_fract_z
_atom_site_U_iso_or_equiv
_atom_site_adp_type
_atom_site_occupancy
_atom_site_symmetry_multiplicity
_atom_site_calc_flag
_atom_site_refinement_flags
Ni1 Ni 0.93432(8) 0.35771(5) 0.28236(3) 0.0314(3) Uani 1 1 d .
P1 P 0.77351(13) 0.46488(8) 0.32645(5) 0.0318(3) Uani 1 1 d .
P2 P 0.87476(13) 0.42939(7) 0.17636(5) 0.0312(3) Uani 1 1 d .
F1 F 1.0658(3) 0.25970(18) 0.24136(14) 0.0438(6) Uani 1 1 d .
C1 C 1.0022(6) 0.3009(3) 0.3776(2) 0.0439(11) Uani 1 1 d .
H1A H 0.9497 0.3394 0.4132 0.066 Uiso 1 1 calc R
H1B H 1.1265 0.3034 0.3877 0.066 Uiso 1 1 calc R
H1C H 0.9637 0.2320 0.3788 0.066 Uiso 1 1 calc R
C2 C 0.7067(5) 0.5645(3) 0.2598(2) 0.0327(9) Uani 1 1 d .
H2A H 0.5910 0.5879 0.2671 0.039 Uiso 1 1 calc R
H2B H 0.7857 0.6214 0.2673 0.039 Uiso 1 1 calc R
C3 C 0.7065(5) 0.5266(3) 0.1820(2) 0.0331(9) Uani 1 1 d .
H3A H 0.7282 0.5829 0.1508 0.040 Uiso 1 1 calc R
H3B H 0.5933 0.4986 0.1656 0.040 Uiso 1 1 calc R
C4 C 0.7939(5) 0.3474(3) 0.1000(2) 0.0376(10) Uani 1 1 d .
H4 H 0.8909 0.3035 0.0902 0.045 Uiso 1 1 calc R
C5 C 0.7409(7) 0.4068(4) 0.0306(3) 0.0555(13) Uani 1 1 d .
H5A H 0.8356 0.4492 0.0198 0.083 Uiso 1 1 calc R
H5B H 0.6413 0.4480 0.0369 0.083 Uiso 1 1 calc R
H5C H 0.7124 0.3604 -0.0084 0.083 Uiso 1 1 calc R
C6 C 0.6465(6) 0.2779(4) 0.1190(3) 0.0477(11) Uani 1 1 d .
H6A H 0.6835 0.2414 0.1623 0.072 Uiso 1 1 calc R
H6B H 0.6176 0.2310 0.0803 0.072 Uiso 1 1 calc R
H6C H 0.5460 0.3179 0.1261 0.072 Uiso 1 1 calc R
C7 C 1.0625(5) 0.4952(3) 0.1438(2) 0.0356(9) Uani 1 1 d .
H7 H 1.0193 0.5404 0.1044 0.043 Uiso 1 1 calc R
C8 C 1.1566(6) 0.5589(3) 0.2043(3) 0.0443(11) Uani 1 1 d .
H8A H 1.0765 0.6064 0.2215 0.066 Uiso 1 1 calc R
H8B H 1.2510 0.5948 0.1863 0.066 Uiso 1 1 calc R
H8C H 1.2013 0.5155 0.2432 0.066 Uiso 1 1 calc R
C9 C 1.1875(6) 0.4190(3) 0.1152(3) 0.0432(11) Uani 1 1 d .
H9A H 1.1267 0.3802 0.0770 0.065 Uiso 1 1 calc R
H9B H 1.2319 0.3745 0.1534 0.065 Uiso 1 1 calc R
H9C H 1.2824 0.4544 0.0972 0.065 Uiso 1 1 calc R
C10 C 0.8654(6) 0.5386(3) 0.4061(2) 0.0389(10) Uani 1 1 d .
H10 H 0.8778 0.4924 0.4474 0.047 Uiso 1 1 calc R
C11 C 0.7472(7) 0.6245(4) 0.4246(3) 0.0591(14) Uani 1 1 d .
H11A H 0.6345 0.5980 0.4316 0.089 Uiso 1 1 calc R
H11B H 0.7360 0.6726 0.3859 0.089 Uiso 1 1 calc R
H11C H 0.7963 0.6571 0.4680 0.089 Uiso 1 1 calc R
C12 C 1.0464(6) 0.5766(4) 0.3950(2) 0.0458(11) Uani 1 1 d .
H12A H 1.1179 0.5207 0.3838 0.069 Uiso 1 1 calc R
H12B H 1.0971 0.6091 0.4382 0.069 Uiso 1 1 calc R
H12C H 1.0382 0.6242 0.3559 0.069 Uiso 1 1 calc R
C13 C 0.5648(5) 0.4133(3) 0.3513(2) 0.0395(10) Uani 1 1 d .
H13 H 0.4854 0.4706 0.3541 0.047 Uiso 1 1 calc R
C14 C 0.5797(7) 0.3607(5) 0.4243(3) 0.0654(16) Uani 1 1 d .
H14A H 0.6307 0.4061 0.4606 0.098 Uiso 1 1 calc R
H14B H 0.6518 0.3018 0.4227 0.098 Uiso 1 1 calc R
H14C H 0.4661 0.3410 0.4355 0.098 Uiso 1 1 calc R
C15 C 0.4848(7) 0.3447(4) 0.2926(3) 0.0548(13) Uani 1 1 d .
H15A H 0.4779 0.3795 0.2473 0.082 Uiso 1 1 calc R
H15B H 0.3700 0.3256 0.3028 0.082 Uiso 1 1 calc R
H15C H 0.5553 0.2853 0.2904 0.082 Uiso 1 1 calc R

loop_
_atom_site_aniso_label
_atom_site_aniso_U_11
_atom_site_aniso_U_22
_atom_site_aniso_U_33
_atom_site_aniso_U_23
_atom_site_aniso_U_13
_atom_site_aniso_U_12
Ni1 0.0312(5) 0.0295(4) 0.0336(5) 0.0023(3) 0.0035(3) 0.0011(3)
P1 0.0307(6) 0.0341(6) 0.0311(6) 0.0009(4) 0.0046(4) -0.0001(4)
P2 0.0298(6) 0.0319(6) 0.0318(6) 0.0011(4) 0.0033(4) 0.0007(4)
F1 0.0473(14) 0.0344(12) 0.0509(15) 0.0009(11) 0.0104(11) 0.0110(11)
C1 0.053(3) 0.041(2) 0.037(2) 0.0045(19) -0.004(2) 0.005(2)
C2 0.030(2) 0.034(2) 0.033(2) 0.0022(17) -0.0015(17) 0.0029(16)
C3 0.031(2) 0.033(2) 0.034(2) 0.0018(17) -0.0007(17) 0.0019(16)
C4 0.035(2) 0.041(2) 0.036(2) -0.0042(18) 0.0006(18) -0.0002(18)
C5 0.073(3) 0.057(3) 0.035(3) -0.004(2) -0.004(2) 0.002(3)
C6 0.037(2) 0.051(3) 0.055(3) -0.013(2) 0.004(2) -0.005(2)
C7 0.033(2) 0.036(2) 0.038(2) 0.0071(18) 0.0087(18) 0.0006(17)
C8 0.035(2) 0.047(3) 0.052(3) -0.003(2) 0.005(2) -0.0066(19)
C9 0.038(2) 0.047(2) 0.047(3) 0.000(2) 0.013(2) 0.0004(19)
C10 0.044(2) 0.041(2) 0.031(2) -0.0032(18) -0.0002(19) 0.0004(19)
C11 0.070(4) 0.055(3) 0.052(3) -0.017(2) 0.002(3) 0.006(3)
C12 0.047(3) 0.048(3) 0.040(3) 0.000(2) -0.006(2) -0.009(2)
C13 0.031(2) 0.048(2) 0.041(2) 0.004(2) 0.0087(19) -0.0006(18)
C14 0.048(3) 0.092(4) 0.059(4) 0.019(3) 0.014(3) -0.019(3)
C15 0.046(3) 0.064(3) 0.056(3) 0.000(2) 0.011(2) -0.017(2)

loop_
_atom_type_symbol
_atom_type_description
_atom_type_scat_dispersion_real
_atom_type_scat_dispersion_imag
_atom_type_scat_source
Ni Ni -3.0029 0.5091 'International Tables Vol C Tables 4.2.6.8 and 6.1.1.4'
P P 0.2955 0.4335 'International Tables Vol C Tables 4.2.6.8 and 6.1.1.4'
F F 0.0727 0.0534 'International Tables Vol C Tables 4.2.6.8 and 6.1.1.4'
C C 0.0181 0.0091 'International Tables Vol C Tables 4.2.6.8 and 6.1.1.4'
H H 0.0000 0.0000 'International Tables Vol C Tables 4.2.6.8 and 6.1.1.4'

loop_
_geom_angle_atom_site_label_1
_geom_angle_atom_site_label_2
_geom_angle_atom_site_label_3
_geom_angle
F1 Ni1 C1 90.02(16)
F1 Ni1 P1 177.00(9)
C1 Ni1 P1 90.93(14)
F1 Ni1 P2 90.12(9)
C1 Ni1 P2 175.69(15)
P1 Ni1 P2 89.14(5)
C13 P1 C10 105.2(2)
C13 P1 C2 104.0(2)
C10 P1 C2 102.80(19)
C13 P1 Ni1 114.44(15)
C10 P1 Ni1 118.31(15)
C2 P1 Ni1 110.54(13)
C7 P2 C3 105.83(19)
C7 P2 C4 103.69(19)
C3 P2 C4 105.70(19)
C7 P2 Ni1 113.65(14)
C3 P2 Ni1 109.43(14)
C4 P2 Ni1 117.61(15)
C3 C2 P1 112.1(3)
C2 C3 P2 110.6(3)
C6 C4 C5 111.3(4)
C6 C4 P2 111.9(3)
C5 C4 P2 113.0(3)
C9 C7 C8 110.6(3)
C9 C7 P2 110.5(3)
C8 C7 P2 110.2(3)
C12 C10 C11 111.5(4)
C12 C10 P1 110.1(3)
C11 C10 P1 112.7(3)
C14 C13 C15 111.2(4)
C14 C13 P1 113.9(3)
C15 C13 P1 110.0(3)

loop_
_geom_bond_atom_site_label_1
_geom_bond_atom_site_label_2
_geom_bond_distance
Ni1 F1 1.860(2)
Ni1 C1 1.950(4)
Ni1 P1 2.1085(13)
Ni1 P2 2.1988(13)
P1 C13 1.854(4)
P1 C10 1.856(4)
P1 C2 1.849(4)
P2 C7 1.848(4)
P2 C3 1.840(4)
P2 C4 1.847(4)
C2 C3 1.536(6)
C4 C6 1.535(6)
C4 C5 1.533(6)
C7 C9 1.531(6)
C7 C8 1.530(6)
C10 C12 1.521(6)
C10 C11 1.520(6)
C13 C14 1.523(7)
C13 C15 1.504(7)
